data_7000138
loop_
_publ_author_name
'Boldron, Christophe'
'Ozalp-Yaman, Seniz'
'Gamez, Patrick'
'Tooke, Duncan M.'
'Spek, Anthony L.'
'Reedijk, Jan'

_publ_section_title
;
 Selective copper(II)-mediated oxidative coupling of a nucleophilic
 reagent to the para-methyl group of 2,4,6-trimethylphenol.
;
_journal_issue 21
_journal_name_full 'Dalton transactions (Cambridge, England : 2003)'
_journal_page_first 3535
_journal_page_last 3541
_journal_paper_doi 10.1039/b507199b
_journal_year 2005
_chemical_absolute_configuration ad
_chemical_formula_moiety 'C35 H27 Cl2 Cu2 F5 N4 O2, 0.8(C2 H3 N)'
_chemical_formula_sum 'C36.6 H29.4 Cl2 Cu2 F5 N4.8 O2'
_chemical_formula_weight 861.43
_chemical_name_systematic
;
?
;
_space_group_IT_number 1
_symmetry_cell_setting triclinic
_symmetry_space_group_name_Hall 'P 1'
_symmetry_space_group_name_H-M 'P 1'
_atom_sites_solution_hydrogens geom
_atom_sites_solution_primary direct
_atom_sites_solution_secondary difmap
_audit_creation_method SHELXL-97
_cell_angle_alpha 77.4552(14)
_cell_angle_beta 66.6665(16)
_cell_angle_gamma 70.856(2)
_cell_formula_units_Z 1
_cell_length_a 9.1219(3)
_cell_length_b 9.5962(3)
_cell_length_c 11.4690(5)
_cell_measurement_reflns_used 59
_cell_measurement_temperature 150(2)
_cell_measurement_theta_max 21.631
_cell_measurement_theta_min 3.708
_cell_volume 866.44(6)
_computing_cell_refinement 'DIRAX (Duisenberg, 1992)'
_computing_data_collection 'Nonius Collect (Hooft, 1998)'
_computing_data_reduction 'EvalCCD (Duisenberg et al., 2003)'
_computing_molecular_graphics 'PLATON (Spek, 2003)'
_computing_publication_material 'PLATON (Spek, 2003)'
_computing_structure_refinement 'SHELXL-97 (Sheldrick, 1997)'
_computing_structure_solution 'DIRDIF (Beurskens et al., 1990)'
_diffrn_ambient_temperature 150(2)
_diffrn_measured_fraction_theta_full 1.000
_diffrn_measured_fraction_theta_max 1.000
_diffrn_measurement_device_type 'Nonius KappaCCD'
_diffrn_measurement_method 'Phi and omega scans'
_diffrn_radiation_monochromator graphite
_diffrn_radiation_source 'rotating annode'
_diffrn_radiation_type MoK\a
_diffrn_radiation_wavelength 0.71073
_diffrn_reflns_av_R_equivalents 0.0652
_diffrn_reflns_av_sigmaI/netI 0.0713
_diffrn_reflns_limit_h_max 10
_diffrn_reflns_limit_h_min -10
_diffrn_reflns_limit_k_max 11
_diffrn_reflns_limit_k_min -11
_diffrn_reflns_limit_l_max 13
_diffrn_reflns_limit_l_min -13
_diffrn_reflns_number 20015
_diffrn_reflns_theta_full 25.00
_diffrn_reflns_theta_max 25.00
_diffrn_reflns_theta_min 1.94
_diffrn_standards_number 0
_exptl_absorpt_coefficient_mu 1.451
_exptl_absorpt_correction_T_max 0.87
_exptl_absorpt_correction_T_min 0.66
_exptl_absorpt_correction_type multi-scan
_exptl_absorpt_process_details 'SADABS (Sheldrick, 2004)'
_exptl_crystal_colour olive-green
_exptl_crystal_density_diffrn 1.651
_exptl_crystal_density_method 'not measured'
_exptl_crystal_description block
_exptl_crystal_F_000 435.6
_exptl_crystal_size_max 0.22
_exptl_crystal_size_mid 0.1
_exptl_crystal_size_min 0.1
_refine_diff_density_max 0.832
_refine_diff_density_min -0.641
_refine_diff_density_rms 0.111
_refine_ls_abs_structure_details 'Flack H D (1983), Acta Cryst. A39, 876-881'
_refine_ls_abs_structure_Flack 0.452(19)
_refine_ls_extinction_method none
_refine_ls_goodness_of_fit_ref 1.058
_refine_ls_hydrogen_treatment constr
_refine_ls_matrix_type full
_refine_ls_number_parameters 485
_refine_ls_number_reflns 6029
_refine_ls_number_restraints 300
_refine_ls_restrained_S_all 1.075
_refine_ls_R_factor_all 0.0759
_refine_ls_R_factor_gt 0.0508
_refine_ls_shift/su_max 0.001
_refine_ls_shift/su_mean 0.000
_refine_ls_structure_factor_coef Fsqd
_refine_ls_weighting_details 'calc w=1/[\s^2^(Fo^2^)+(0.0716P)^2^+0.5573P] where P=(Fo^2^+2Fc^2^)/3'
_refine_ls_weighting_scheme calc
_refine_ls_wR_factor_gt 0.1212
_refine_ls_wR_factor_ref 0.1332
_reflns_number_gt 4699
_reflns_number_total 6029
_reflns_threshold_expression I>2\s(I)
_cod_data_source_file b507199b.txt
_cod_data_source_block 1
_cod_original_formula_sum 'C36.60 H29.40 Cl2 Cu2 F5 N4.80 O2'
_cod_database_code 7000138

loop_
_symmetry_equiv_pos_as_xyz
'x, y, z'

loop_
_atom_site_label
_atom_site_type_symbol
_atom_site_fract_x
_atom_site_fract_y
_atom_site_fract_z
_atom_site_U_iso_or_equiv
_atom_site_adp_type
_atom_site_occupancy
_atom_site_symmetry_multiplicity
_atom_site_calc_flag
_atom_site_refinement_flags
_atom_site_disorder_assembly
_atom_site_disorder_group
Cu1 Cu -0.00275(8) 0.48795(7) 0.05814(6) 0.0230(3) Uani 1 1 d . . .
Cu2 Cu 0.11272(8) 0.39088(8) 0.29439(7) 0.0210(3) Uani 1 1 d . . .
Cl1 Cl -0.1759(3) 0.6955(3) -0.0040(2) 0.0286(6) Uani 1 1 d . . .
Cl2 Cl 0.2889(3) 0.1853(3) 0.3531(2) 0.0286(7) Uani 1 1 d . . .
F2 F 0.0521(5) 0.0979(5) 0.2116(4) 0.0453(11) Uani 1 1 d U . .
F3 F 0.1714(6) -0.1367(5) 0.0776(5) 0.0520(12) Uani 1 1 d U . .
F4 F 0.4521(8) -0.1592(7) -0.1311(6) 0.0719(18) Uani 1 1 d U . .
F5 F 0.6134(8) 0.0559(7) -0.2054(6) 0.0605(18) Uani 1 1 d U . .
F6 F 0.4801(5) 0.3032(5) -0.0837(4) 0.0430(11) Uani 1 1 d U . .
O1 O 0.1805(8) 0.3417(7) 0.1213(6) 0.0253(17) Uani 1 1 d U . .
O10 O -0.0616(8) 0.5279(7) 0.2330(6) 0.0255(17) Uani 1 1 d U . .
N20 N 0.1207(10) 0.4350(9) -0.1237(8) 0.022(2) Uani 1 1 d U . .
N29 N -0.1203(10) 0.3149(8) 0.0540(8) 0.023(2) Uani 1 1 d U . .
N40 N -0.0134(9) 0.4512(9) 0.4757(8) 0.021(2) Uani 1 1 d U . .
N49 N 0.2310(9) 0.5625(8) 0.2969(8) 0.022(2) Uani 1 1 d U . .
C1 C 0.2616(13) 0.2143(12) 0.0717(11) 0.033(3) Uani 1 1 d U . .
C2 C 0.1901(9) 0.0920(8) 0.1073(7) 0.0346(17) Uani 1 1 d U . .
C3 C 0.2553(10) -0.0311(8) 0.0381(7) 0.0378(18) Uani 1 1 d U . .
C4 C 0.3914(10) -0.0444(8) -0.0650(8) 0.0397(19) Uani 1 1 d U . .
C5 C 0.4759(10) 0.0641(9) -0.1048(8) 0.0431(19) Uani 1 1 d U . .
C6 C 0.4050(9) 0.1929(8) -0.0374(7) 0.0338(17) Uani 1 1 d U . .
C10 C -0.1664(14) 0.6600(12) 0.2888(12) 0.043(3) Uani 1 1 d U . .
H10A H -0.0987 0.7195 0.2913 0.064 Uiso 1 1 calc R . .
H10B H -0.2378 0.6352 0.3759 0.064 Uiso 1 1 calc R . .
H10C H -0.2353 0.7167 0.2379 0.064 Uiso 1 1 calc R . .
C21 C 0.2376(12) 0.4973(11) -0.2110(10) 0.023(3) Uani 1 1 d U . .
C22 C 0.3192(14) 0.4454(13) -0.3313(11) 0.033(3) Uani 1 1 d U . .
H22 H 0.3971 0.4939 -0.3936 0.039 Uiso 1 1 calc R . .
C23 C 0.2943(12) 0.3294(11) -0.3654(10) 0.031(3) Uani 1 1 d U . .
H23 H 0.3537 0.2980 -0.4486 0.037 Uiso 1 1 calc R . .
C24 C 0.1340(13) 0.1411(12) -0.2890(10) 0.033(3) Uani 1 1 d U . .
H24 H 0.1932 0.0997 -0.3682 0.039 Uiso 1 1 calc R . .
C25 C 0.0191(12) 0.0803(11) -0.2064(9) 0.027(3) Uani 1 1 d U . .
H25 H -0.0036 0.0003 -0.2264 0.032 Uiso 1 1 calc R . .
C26 C -0.2048(13) 0.0807(12) 0.0140(10) 0.032(3) Uani 1 1 d U . .
H26 H -0.2292 -0.0024 0.0008 0.038 Uiso 1 1 calc R . .
C27 C -0.2942(13) 0.1435(11) 0.1242(10) 0.031(3) Uani 1 1 d U . .
H27 H -0.3859 0.1117 0.1864 0.037 Uiso 1 1 calc R . .
C28 C -0.2434(13) 0.2602(12) 0.1420(10) 0.031(3) Uani 1 1 d U . .
C30 C 0.1792(12) 0.2581(11) -0.2745(10) 0.027(3) Uani 1 1 d U . .
C31 C 0.0887(12) 0.3163(11) -0.1522(10) 0.024(3) Uani 1 1 d U . .
C32 C -0.0703(12) 0.1372(10) -0.0867(10) 0.025(3) Uani 1 1 d U . .
C33 C -0.0414(12) 0.2522(12) -0.0551(10) 0.026(3) Uani 1 1 d U . .
C34 C 0.2711(14) 0.6197(13) -0.1739(12) 0.044(3) Uani 1 1 d U . .
H34A H 0.2279 0.6171 -0.0806 0.066 Uiso 1 1 calc R . .
H34B H 0.2165 0.7150 -0.2105 0.066 Uiso 1 1 calc R . .
H34C H 0.3909 0.6077 -0.2060 0.066 Uiso 1 1 calc R . .
C35 C -0.3310(11) 0.3314(11) 0.2655(9) 0.029(3) Uani 1 1 d U . .
H35A H -0.3472 0.4389 0.2472 0.043 Uiso 1 1 calc R . .
H35B H -0.2637 0.2916 0.3200 0.043 Uiso 1 1 calc R . .
H35C H -0.4390 0.3100 0.3094 0.043 Uiso 1 1 calc R . .
C41 C -0.1227(13) 0.3880(11) 0.5626(11) 0.030(3) Uani 1 1 d U . .
C42 C -0.2156(13) 0.4377(12) 0.6867(10) 0.030(3) Uani 1 1 d U . .
H42 H -0.2939 0.3899 0.7493 0.036 Uiso 1 1 calc R . .
C43 C -0.1865(12) 0.5561(11) 0.7104(10) 0.032(3) Uani 1 1 d U . .
H43 H -0.2499 0.5962 0.7898 0.038 Uiso 1 1 calc R . .
C44 C -0.0361(12) 0.7493(11) 0.6513(10) 0.027(2) Uani 1 1 d U . .
H44 H -0.0966 0.7896 0.7310 0.033 Uiso 1 1 calc R . .
C45 C 0.0878(14) 0.8071(12) 0.5539(10) 0.034(3) Uani 1 1 d U . .
H45 H 0.1088 0.8915 0.5680 0.041 Uiso 1 1 calc R . .
C46 C 0.3096(13) 0.7939(11) 0.3459(10) 0.029(3) Uani 1 1 d U . .
H46 H 0.3401 0.8731 0.3594 0.035 Uiso 1 1 calc R . .
C47 C 0.3937(13) 0.7270(11) 0.2351(10) 0.031(3) Uani 1 1 d U . .
H47 H 0.4835 0.7612 0.1724 0.037 Uiso 1 1 calc R . .
C48 C 0.3539(11) 0.6119(10) 0.2106(9) 0.020(2) Uani 1 1 d U . .
C50 C -0.0653(13) 0.6203(11) 0.6205(10) 0.028(3) Uani 1 1 d U . .
C51 C 0.0169(12) 0.5631(11) 0.5048(9) 0.021(3) Uani 1 1 d U . .
C52 C 0.1433(12) 0.6222(10) 0.4123(9) 0.019(2) Uani 1 1 d U . .
C53 C 0.1843(12) 0.7459(11) 0.4342(10) 0.026(3) Uani 1 1 d U . .
C54 C -0.1512(11) 0.2549(10) 0.5316(9) 0.025(2) Uani 1 1 d U . .
H54A H -0.0481 0.2004 0.4708 0.037 Uiso 1 1 calc R . .
H54B H -0.2381 0.2889 0.4941 0.037 Uiso 1 1 calc R . .
H54C H -0.1856 0.1897 0.6101 0.037 Uiso 1 1 calc R . .
C55 C 0.4454(12) 0.5421(11) 0.0883(10) 0.032(3) Uani 1 1 d U . .
H55A H 0.4160 0.6108 0.0192 0.049 Uiso 1 1 calc R . .
H55B H 0.4152 0.4505 0.0964 0.049 Uiso 1 1 calc R . .
H55C H 0.5650 0.5192 0.0691 0.049 Uiso 1 1 calc R . .
N60 N 0.4898(13) 0.7913(12) 0.5619(11) 0.052(3) Uani 0.80 1 d PDU . .
C61 C 0.5693(15) 0.8725(12) 0.5293(11) 0.057(3) Uani 0.80 1 d PDU . .
C62 C 0.6525(17) 0.9888(14) 0.4823(13) 0.066(4) Uani 0.80 1 d PDU . .
H62A H 0.6949 0.9985 0.5455 0.099 Uiso 0.80 1 calc PR . .
H62B H 0.5742 1.0826 0.4670 0.099 Uiso 0.80 1 calc PR . .
H62C H 0.7450 0.9641 0.4022 0.099 Uiso 0.80 1 calc PR . .

loop_
_atom_site_aniso_label
_atom_site_aniso_U_11
_atom_site_aniso_U_22
_atom_site_aniso_U_33
_atom_site_aniso_U_23
_atom_site_aniso_U_13
_atom_site_aniso_U_12
Cu1 0.0302(7) 0.0225(7) 0.0231(7) -0.0097(6) -0.0132(6) -0.0063(6)
Cu2 0.0257(6) 0.0232(7) 0.0203(7) -0.0078(5) -0.0110(5) -0.0074(6)
Cl1 0.0336(16) 0.0249(15) 0.0307(16) -0.0065(13) -0.0156(13) -0.0045(13)
Cl2 0.0348(16) 0.0241(15) 0.0321(16) -0.0050(13) -0.0171(13) -0.0064(13)
F2 0.046(2) 0.047(2) 0.049(2) -0.0014(19) -0.023(2) -0.014(2)
F3 0.061(3) 0.039(2) 0.072(3) -0.007(2) -0.034(2) -0.019(2)
F4 0.089(4) 0.068(3) 0.076(3) -0.034(3) -0.034(3) -0.020(3)
F5 0.059(3) 0.064(3) 0.047(3) -0.021(3) -0.010(3) -0.003(3)
F6 0.046(2) 0.044(2) 0.044(2) -0.0044(19) -0.0191(19) -0.014(2)
O1 0.027(3) 0.028(3) 0.026(3) -0.003(3) -0.016(3) -0.005(3)
O10 0.031(3) 0.026(3) 0.025(3) -0.014(2) -0.016(3) 0.000(3)
N20 0.027(3) 0.019(3) 0.023(4) -0.002(3) -0.018(3) 0.002(3)
N29 0.027(4) 0.028(4) 0.026(4) -0.009(3) -0.014(3) -0.011(3)
N40 0.023(3) 0.025(4) 0.023(4) -0.009(3) -0.010(3) -0.012(3)
N49 0.024(3) 0.019(3) 0.023(4) -0.009(3) -0.010(3) -0.002(3)
C1 0.035(4) 0.034(4) 0.027(4) -0.005(3) -0.018(3) 0.003(3)
C2 0.039(4) 0.035(3) 0.032(3) -0.004(3) -0.017(3) -0.007(3)
C3 0.043(4) 0.037(4) 0.044(4) -0.005(3) -0.027(3) -0.010(3)
C4 0.044(4) 0.031(3) 0.045(4) -0.012(3) -0.021(3) 0.001(3)
C5 0.042(4) 0.047(4) 0.037(4) -0.008(3) -0.015(3) -0.004(3)
C6 0.040(3) 0.034(3) 0.035(3) -0.005(3) -0.021(3) -0.008(3)
C10 0.050(5) 0.039(5) 0.032(4) -0.012(3) -0.017(4) 0.004(4)
C21 0.024(4) 0.025(4) 0.024(4) -0.002(3) -0.015(3) -0.002(3)
C22 0.027(4) 0.040(4) 0.029(4) 0.002(3) -0.010(3) -0.010(3)
C23 0.032(4) 0.042(4) 0.022(4) -0.003(3) -0.014(3) -0.008(3)
C24 0.038(4) 0.037(4) 0.028(4) -0.017(3) -0.017(3) 0.000(3)
C25 0.036(4) 0.024(4) 0.025(4) -0.017(3) -0.010(3) -0.007(3)
C26 0.043(5) 0.031(4) 0.037(4) -0.010(3) -0.022(3) -0.016(3)
C27 0.039(4) 0.034(4) 0.033(4) -0.001(3) -0.020(3) -0.019(3)
C28 0.035(4) 0.036(5) 0.032(4) -0.002(3) -0.025(4) -0.006(3)
C30 0.027(4) 0.034(4) 0.022(4) -0.009(3) -0.015(3) 0.001(3)
C31 0.032(4) 0.029(4) 0.020(4) -0.009(3) -0.021(3) -0.001(3)
C32 0.029(4) 0.021(4) 0.032(4) -0.004(3) -0.016(3) -0.008(3)
C33 0.023(4) 0.030(4) 0.030(4) -0.005(3) -0.018(3) -0.002(3)
C34 0.049(5) 0.045(5) 0.045(5) -0.003(4) -0.020(4) -0.018(4)
C35 0.028(4) 0.032(4) 0.023(4) -0.007(3) -0.004(3) -0.008(3)
C41 0.034(4) 0.029(4) 0.036(4) -0.004(3) -0.017(3) -0.014(3)
C42 0.030(4) 0.038(4) 0.024(4) -0.005(3) -0.013(3) -0.006(3)
C43 0.029(4) 0.034(4) 0.029(4) -0.011(3) -0.009(3) -0.001(3)
C44 0.034(4) 0.023(4) 0.026(4) -0.018(3) -0.011(3) 0.000(3)
C45 0.041(4) 0.031(4) 0.042(5) -0.011(3) -0.027(4) -0.004(3)
C46 0.038(4) 0.023(4) 0.031(4) -0.003(3) -0.013(3) -0.011(3)
C47 0.033(4) 0.031(4) 0.032(4) 0.000(3) -0.009(3) -0.018(3)
C48 0.022(4) 0.017(4) 0.022(4) -0.008(3) -0.006(3) -0.006(3)
C50 0.034(4) 0.029(4) 0.024(4) -0.006(3) -0.013(3) -0.008(3)
C51 0.022(4) 0.016(4) 0.026(4) -0.008(3) -0.008(3) -0.003(3)
C52 0.026(4) 0.013(4) 0.019(4) -0.005(3) -0.010(3) -0.004(3)
C53 0.034(4) 0.027(4) 0.028(4) -0.010(3) -0.021(3) -0.006(3)
C54 0.033(4) 0.030(4) 0.027(4) -0.002(3) -0.019(3) -0.019(3)
C55 0.041(5) 0.035(4) 0.033(4) -0.010(3) -0.016(3) -0.019(4)
N60 0.047(5) 0.055(5) 0.038(5) -0.004(4) -0.006(4) -0.006(4)
C61 0.064(5) 0.059(5) 0.044(5) -0.019(4) -0.023(4) 0.003(4)
C62 0.063(5) 0.084(6) 0.067(6) -0.005(4) -0.038(4) -0.022(4)

loop_
_atom_type_symbol
_atom_type_description
_atom_type_scat_dispersion_real
_atom_type_scat_dispersion_imag
_atom_type_scat_source
C C 0.0033 0.0016 'International Tables Vol C Tables 4.2.6.8 and 6.1.1.4'
H H 0.0000 0.0000 'International Tables Vol C Tables 4.2.6.8 and 6.1.1.4'
Cl Cl 0.1484 0.1585 'International Tables Vol C Tables 4.2.6.8 and 6.1.1.4'
Cu Cu 0.3201 1.2651 'International Tables Vol C Tables 4.2.6.8 and 6.1.1.4'
F F 0.0171 0.0103 'International Tables Vol C Tables 4.2.6.8 and 6.1.1.4'
N N 0.0061 0.0033 'International Tables Vol C Tables 4.2.6.8 and 6.1.1.4'
O O 0.0106 0.0060 'International Tables Vol C Tables 4.2.6.8 and 6.1.1.4'

loop_
_geom_angle_atom_site_label_1
_geom_angle_atom_site_label_2
_geom_angle_atom_site_label_3
_geom_angle
_geom_angle_site_symmetry_1
_geom_angle_site_symmetry_3
_geom_angle_publ_flag
O10 Cu1 N20 164.6(3) . . ?
O10 Cu1 O1 74.2(2) . . ?
N20 Cu1 O1 92.9(3) . . ?
O10 Cu1 N29 110.7(3) . . ?
N20 Cu1 N29 78.4(3) . . ?
O1 Cu1 N29 96.1(3) . . ?
O10 Cu1 Cl1 98.6(2) . . ?
N20 Cu1 Cl1 91.8(2) . . ?
O1 Cu1 Cl1 164.32(19) . . ?
N29 Cu1 Cl1 99.5(2) . . ?
O1 Cu2 O10 76.6(3) . . ?
O1 Cu2 N40 166.4(3) . . ?
O10 Cu2 N40 92.2(3) . . ?
O1 Cu2 N49 110.7(3) . . ?
O10 Cu2 N49 96.8(3) . . ?
N40 Cu2 N49 77.7(3) . . ?
O1 Cu2 Cl2 94.9(2) . . ?
O10 Cu2 Cl2 163.97(18) . . ?
N40 Cu2 Cl2 94.1(2) . . ?
N49 Cu2 Cl2 98.9(2) . . ?
C1 O1 Cu2 130.5(7) . . ?
C1 O1 Cu1 119.6(7) . . ?
Cu2 O1 Cu1 102.8(3) . . ?
C10 O10 Cu1 126.7(7) . . ?
C10 O10 Cu2 123.0(7) . . ?
Cu1 O10 Cu2 106.4(3) . . ?
C21 N20 C31 120.0(9) . . ?
C21 N20 Cu1 124.4(7) . . ?
C31 N20 Cu1 115.3(7) . . ?
C33 N29 C28 116.5(8) . . ?
C33 N29 Cu1 110.9(6) . . ?
C28 N29 Cu1 132.3(7) . . ?
C41 N40 C51 118.7(9) . . ?
C41 N40 Cu2 123.9(7) . . ?
C51 N40 Cu2 117.4(7) . . ?
C48 N49 C52 121.0(7) . . ?
C48 N49 Cu2 131.8(6) . . ?
C52 N49 Cu2 107.2(5) . . ?
O1 C1 C6 124.8(10) . . ?
O1 C1 C2 121.9(9) . . ?
C6 C1 C2 111.9(9) . . ?
F2 C2 C3 118.9(7) . . ?
F2 C2 C1 117.9(7) . . ?
C3 C2 C1 123.2(8) . . ?
C4 C3 F3 120.3(7) . . ?
C4 C3 C2 121.9(7) . . ?
F3 C3 C2 117.8(7) . . ?
F4 C4 C3 122.1(8) . . ?
F4 C4 C5 118.0(8) . . ?
C3 C4 C5 119.8(7) . . ?
F5 C5 C4 122.6(8) . . ?
F5 C5 C6 119.2(8) . . ?
C4 C5 C6 118.1(7) . . ?
F6 C6 C1 117.6(7) . . ?
F6 C6 C5 117.5(7) . . ?
C1 C6 C5 124.9(8) . . ?
O10 C10 H10A 109.5 . . ?
O10 C10 H10B 109.5 . . ?
H10A C10 H10B 109.5 . . ?
O10 C10 H10C 109.5 . . ?
H10A C10 H10C 109.5 . . ?
H10B C10 H10C 109.5 . . ?
N20 C21 C22 118.7(9) . . ?
N20 C21 C34 117.7(9) . . ?
C22 C21 C34 123.6(10) . . ?
C23 C22 C21 124.3(10) . . ?
C23 C22 H22 117.9 . . ?
C21 C22 H22 117.9 . . ?
C22 C23 C30 118.2(10) . . ?
C22 C23 H23 120.9 . . ?
C30 C23 H23 120.9 . . ?
C25 C24 C30 127.6(10) . . ?
C25 C24 H24 116.2 . . ?
C30 C24 H24 116.2 . . ?
C24 C25 C32 118.0(9) . . ?
C24 C25 H25 121.0 . . ?
C32 C25 H25 121.0 . . ?
C27 C26 C32 121.9(9) . . ?
C27 C26 H26 119.1 . . ?
C32 C26 H26 119.1 . . ?
C26 C27 C28 116.2(10) . . ?
C26 C27 H27 121.9 . . ?
C28 C27 H27 121.9 . . ?
N29 C28 C27 124.2(10) . . ?
N29 C28 C35 116.0(9) . . ?
C27 C28 C35 119.7(9) . . ?
C24 C30 C23 127.7(10) . . ?
C24 C30 C31 114.6(9) . . ?
C23 C30 C31 117.6(9) . . ?
N20 C31 C30 121.1(9) . . ?
N20 C31 C33 118.5(9) . . ?
C30 C31 C33 120.4(8) . . ?
C33 C32 C25 122.5(9) . . ?
C33 C32 C26 114.0(10) . . ?
C25 C32 C26 123.5(9) . . ?
N29 C33 C32 127.0(9) . . ?
N29 C33 C31 116.1(8) . . ?
C32 C33 C31 116.9(10) . . ?
C21 C34 H34A 109.5 . . ?
C21 C34 H34B 109.5 . . ?
H34A C34 H34B 109.5 . . ?
C21 C34 H34C 109.5 . . ?
H34A C34 H34C 109.5 . . ?
H34B C34 H34C 109.5 . . ?
C28 C35 H35A 109.5 . . ?
C28 C35 H35B 109.5 . . ?
H35A C35 H35B 109.5 . . ?
C28 C35 H35C 109.5 . . ?
H35A C35 H35C 109.5 . . ?
H35B C35 H35C 109.5 . . ?
N40 C41 C42 122.6(9) . . ?
N40 C41 C54 118.8(9) . . ?
C42 C41 C54 118.6(9) . . ?
C43 C42 C41 116.7(10) . . ?
C43 C42 H42 121.7 . . ?
C41 C42 H42 121.7 . . ?
C42 C43 C50 121.2(10) . . ?
C42 C43 H43 119.4 . . ?
C50 C43 H43 119.4 . . ?
C45 C44 C50 115.0(9) . . ?
C45 C44 H44 122.5 . . ?
C50 C44 H44 122.5 . . ?
C44 C45 C53 123.7(10) . . ?
C44 C45 H45 118.2 . . ?
C53 C45 H45 118.2 . . ?
C53 C46 C47 118.7(10) . . ?
C53 C46 H46 120.7 . . ?
C47 C46 H46 120.7 . . ?
C46 C47 C48 122.9(9) . . ?
C46 C47 H47 118.6 . . ?
C48 C47 H47 118.6 . . ?
N49 C48 C47 119.3(9) . . ?
N49 C48 C55 118.6(8) . . ?
C47 C48 C55 122.1(9) . . ?
C51 C50 C43 117.1(9) . . ?
C51 C50 C44 123.5(9) . . ?
C43 C50 C44 119.3(10) . . ?
N40 C51 C50 123.5(9) . . ?
N40 C51 C52 117.4(9) . . ?
C50 C51 C52 119.0(8) . . ?
N49 C52 C51 119.7(8) . . ?
N49 C52 C53 118.6(8) . . ?
C51 C52 C53 121.6(9) . . ?
C46 C53 C45 123.6(10) . . ?
C46 C53 C52 119.4(10) . . ?
C45 C53 C52 117.0(9) . . ?
C41 C54 H54A 109.5 . . ?
C41 C54 H54B 109.5 . . ?
H54A C54 H54B 109.5 . . ?
C41 C54 H54C 109.5 . . ?
H54A C54 H54C 109.5 . . ?
H54B C54 H54C 109.5 . . ?
C48 C55 H55A 109.5 . . ?
C48 C55 H55B 109.5 . . ?
H55A C55 H55B 109.5 . . ?
C48 C55 H55C 109.5 . . ?
H55A C55 H55C 109.5 . . ?
H55B C55 H55C 109.5 . . ?
N60 C61 C62 172.3(14) . . ?
C61 C62 H62A 109.5 . . ?
C61 C62 H62B 109.5 . . ?
H62A C62 H62B 109.5 . . ?
C61 C62 H62C 109.5 . . ?
H62A C62 H62C 109.5 . . ?
H62B C62 H62C 109.5 . . ?

loop_
_geom_bond_atom_site_label_1
_geom_bond_atom_site_label_2
_geom_bond_distance
_geom_bond_site_symmetry_2
_geom_bond_publ_flag
Cu1 O10 1.950(6) . ?
Cu1 N20 2.025(8) . ?
Cu1 O1 2.066(7) . ?
Cu1 N29 2.270(7) . ?
Cu1 Cl1 2.276(2) . ?
Cu2 O1 1.946(7) . ?
Cu2 O10 1.966(7) . ?
Cu2 N40 2.043(8) . ?
Cu2 N49 2.256(8) . ?
Cu2 Cl2 2.265(2) . ?
F2 C2 1.344(8) . ?
F3 C3 1.361(9) . ?
F4 C4 1.314(9) . ?
F5 C5 1.319(10) . ?
F6 C6 1.347(8) . ?
O1 C1 1.319(12) . ?
O10 C10 1.416(11) . ?
N20 C21 1.345(11) . ?
N20 C31 1.394(12) . ?
N29 C33 1.332(12) . ?
N29 C28 1.346(11) . ?
N40 C41 1.305(12) . ?
N40 C51 1.329(11) . ?
N49 C48 1.314(10) . ?
N49 C52 1.382(11) . ?
C1 C6 1.400(13) . ?
C1 C2 1.433(13) . ?
C2 C3 1.397(10) . ?
C3 C4 1.324(11) . ?
C4 C5 1.389(11) . ?
C5 C6 1.427(11) . ?
C10 H10A 0.9800 . ?
C10 H10B 0.9800 . ?
C10 H10C 0.9800 . ?
C21 C22 1.395(14) . ?
C21 C34 1.487(14) . ?
C22 C23 1.368(14) . ?
C22 H22 0.9500 . ?
C23 C30 1.397(13) . ?
C23 H23 0.9500 . ?
C24 C25 1.308(13) . ?
C24 C30 1.378(14) . ?
C24 H24 0.9500 . ?
C25 C32 1.413(12) . ?
C25 H25 0.9500 . ?
C26 C27 1.348(12) . ?
C26 C32 1.475(13) . ?
C26 H26 0.9500 . ?
C27 C28 1.423(13) . ?
C27 H27 0.9500 . ?
C28 C35 1.509(13) . ?
C30 C31 1.443(12) . ?
C31 C33 1.470(13) . ?
C32 C33 1.363(13) . ?
C34 H34A 0.9800 . ?
C34 H34B 0.9800 . ?
C34 H34C 0.9800 . ?
C35 H35A 0.9800 . ?
C35 H35B 0.9800 . ?
C35 H35C 0.9800 . ?
C41 C42 1.430(14) . ?
C41 C54 1.521(12) . ?
C42 C43 1.350(14) . ?
C42 H42 0.9500 . ?
C43 C50 1.390(13) . ?
C43 H43 0.9500 . ?
C44 C45 1.406(13) . ?
C44 C50 1.486(13) . ?
C44 H44 0.9500 . ?
C45 C53 1.434(13) . ?
C45 H45 0.9500 . ?
C46 C53 1.331(13) . ?
C46 C47 1.369(13) . ?
C46 H46 0.9500 . ?
C47 C48 1.382(13) . ?
C47 H47 0.9500 . ?
C48 C55 1.492(12) . ?
C50 C51 1.372(13) . ?
C51 C52 1.405(12) . ?
C52 C53 1.452(12) . ?
C54 H54A 0.9800 . ?
C54 H54B 0.9800 . ?
C54 H54C 0.9800 . ?
C55 H55A 0.9800 . ?
C55 H55B 0.9800 . ?
C55 H55C 0.9800 . ?
N60 C61 1.142(8) . ?
C61 C62 1.443(8) . ?
C62 H62A 0.9800 . ?
C62 H62B 0.9800 . ?
C62 H62C 0.9800 . ?

loop_
_geom_torsion_atom_site_label_1
_geom_torsion_atom_site_label_2
_geom_torsion_atom_site_label_3
_geom_torsion_atom_site_label_4
_geom_torsion
_geom_torsion_site_symmetry_1
_geom_torsion_site_symmetry_2
_geom_torsion_site_symmetry_3
_geom_torsion_site_symmetry_4
_geom_torsion_publ_flag
O10 Cu2 O1 C1 -148.7(8) . . . . ?
N40 Cu2 O1 C1 -114.0(15) . . . . ?
N49 Cu2 O1 C1 119.0(8) . . . . ?
Cl2 Cu2 O1 C1 17.5(9) . . . . ?
O10 Cu2 O1 Cu1 0.5(3) . . . . ?
N40 Cu2 O1 Cu1 35.3(15) . . . . ?
N49 Cu2 O1 Cu1 -91.8(3) . . . . ?
Cl2 Cu2 O1 Cu1 166.8(2) . . . . ?
O10 Cu1 O1 C1 152.9(7) . . . . ?
N20 Cu1 O1 C1 -35.6(8) . . . . ?
N29 Cu1 O1 C1 43.0(8) . . . . ?
Cl1 Cu1 O1 C1 -143.0(7) . . . . ?
O10 Cu1 O1 Cu2 -0.5(3) . . . . ?
N20 Cu1 O1 Cu2 170.9(3) . . . . ?
N29 Cu1 O1 Cu2 -110.4(3) . . . . ?
Cl1 Cu1 O1 Cu2 63.6(8) . . . . ?
N20 Cu1 O10 C10 124.7(13) . . . . ?
O1 Cu1 O10 C10 158.6(8) . . . . ?
N29 Cu1 O10 C10 -110.7(8) . . . . ?
Cl1 Cu1 O10 C10 -7.1(8) . . . . ?
N20 Cu1 O10 Cu2 -33.4(13) . . . . ?
O1 Cu1 O10 Cu2 0.5(3) . . . . ?
N29 Cu1 O10 Cu2 91.1(3) . . . . ?
Cl1 Cu1 O10 Cu2 -165.2(2) . . . . ?
O1 Cu2 O10 C10 -159.7(7) . . . . ?
N40 Cu2 O10 C10 28.0(8) . . . . ?
N49 Cu2 O10 C10 -49.9(8) . . . . ?
Cl2 Cu2 O10 C10 141.2(7) . . . . ?
O1 Cu2 O10 Cu1 -0.6(4) . . . . ?
N40 Cu2 O10 Cu1 -172.9(3) . . . . ?
N49 Cu2 O10 Cu1 109.2(3) . . . . ?
Cl2 Cu2 O10 Cu1 -59.7(9) . . . . ?
O10 Cu1 N20 C21 -53.0(15) . . . . ?
O1 Cu1 N20 C21 -85.6(7) . . . . ?
N29 Cu1 N20 C21 178.8(7) . . . . ?
Cl1 Cu1 N20 C21 79.5(7) . . . . ?
O10 Cu1 N20 C31 121.0(12) . . . . ?
O1 Cu1 N20 C31 88.5(6) . . . . ?
N29 Cu1 N20 C31 -7.1(6) . . . . ?
Cl1 Cu1 N20 C31 -106.5(6) . . . . ?
O10 Cu1 N29 C33 -159.8(7) . . . . ?
N20 Cu1 N29 C33 7.3(6) . . . . ?
O1 Cu1 N29 C33 -84.4(7) . . . . ?
Cl1 Cu1 N29 C33 97.2(6) . . . . ?
O10 Cu1 N29 C28 15.4(9) . . . . ?
N20 Cu1 N29 C28 -177.5(9) . . . . ?
O1 Cu1 N29 C28 90.7(8) . . . . ?
Cl1 Cu1 N29 C28 -87.6(8) . . . . ?
O1 Cu2 N40 C41 54.8(18) . . . . ?
O10 Cu2 N40 C41 88.5(8) . . . . ?
N49 Cu2 N40 C41 -175.0(8) . . . . ?
Cl2 Cu2 N40 C41 -76.8(8) . . . . ?
O1 Cu2 N40 C51 -124.1(13) . . . . ?
O10 Cu2 N40 C51 -90.4(7) . . . . ?
N49 Cu2 N40 C51 6.2(7) . . . . ?
Cl2 Cu2 N40 C51 104.4(7) . . . . ?
O1 Cu2 N49 C48 -13.8(9) . . . . ?
O10 Cu2 N49 C48 -91.9(8) . . . . ?
N40 Cu2 N49 C48 177.3(9) . . . . ?
Cl2 Cu2 N49 C48 85.0(8) . . . . ?
O1 Cu2 N49 C52 163.2(6) . . . . ?
O10 Cu2 N49 C52 85.0(6) . . . . ?
N40 Cu2 N49 C52 -5.8(6) . . . . ?
Cl2 Cu2 N49 C52 -98.1(6) . . . . ?
Cu2 O1 C1 C6 -126.8(9) . . . . ?
Cu1 O1 C1 C6 88.2(11) . . . . ?
Cu2 O1 C1 C2 67.9(12) . . . . ?
Cu1 O1 C1 C2 -77.1(11) . . . . ?
O1 C1 C2 F2 -13.6(13) . . . . ?
C6 C1 C2 F2 179.4(7) . . . . ?
O1 C1 C2 C3 165.4(9) . . . . ?
C6 C1 C2 C3 -1.6(12) . . . . ?
F2 C2 C3 C4 -179.5(7) . . . . ?
C1 C2 C3 C4 1.5(12) . . . . ?
F2 C2 C3 F3 2.4(10) . . . . ?
C1 C2 C3 F3 -176.6(7) . . . . ?
F3 C3 C4 F4 -1.2(11) . . . . ?
C2 C3 C4 F4 -179.3(7) . . . . ?
F3 C3 C4 C5 179.8(7) . . . . ?
C2 C3 C4 C5 1.8(12) . . . . ?
F4 C4 C5 F5 0.0(12) . . . . ?
C3 C4 C5 F5 179.0(7) . . . . ?
F4 C4 C5 C6 176.5(7) . . . . ?
C3 C4 C5 C6 -4.6(11) . . . . ?
O1 C1 C6 F6 10.8(14) . . . . ?
C2 C1 C6 F6 177.3(7) . . . . ?
O1 C1 C6 C5 -168.0(9) . . . . ?
C2 C1 C6 C5 -1.4(12) . . . . ?
F5 C5 C6 F6 2.4(11) . . . . ?
C4 C5 C6 F6 -174.2(7) . . . . ?
F5 C5 C6 C1 -178.9(8) . . . . ?
C4 C5 C6 C1 4.5(12) . . . . ?
C31 N20 C21 C22 3.0(13) . . . . ?
Cu1 N20 C21 C22 176.8(7) . . . . ?
C31 N20 C21 C34 -177.7(8) . . . . ?
Cu1 N20 C21 C34 -3.9(12) . . . . ?
N20 C21 C22 C23 -3.4(15) . . . . ?
C34 C21 C22 C23 177.4(10) . . . . ?
C21 C22 C23 C30 0.4(15) . . . . ?
C30 C24 C25 C32 -0.9(17) . . . . ?
C32 C26 C27 C28 -4.6(14) . . . . ?
C33 N29 C28 C27 -1.1(14) . . . . ?
Cu1 N29 C28 C27 -176.0(7) . . . . ?
C33 N29 C28 C35 179.6(9) . . . . ?
Cu1 N29 C28 C35 4.7(13) . . . . ?
C26 C27 C28 N29 3.8(15) . . . . ?
C26 C27 C28 C35 -176.9(9) . . . . ?
C25 C24 C30 C23 -175.5(10) . . . . ?
C25 C24 C30 C31 1.1(16) . . . . ?
C22 C23 C30 C24 179.2(10) . . . . ?
C22 C23 C30 C31 2.7(14) . . . . ?
C21 N20 C31 C30 0.0(13) . . . . ?
Cu1 N20 C31 C30 -174.3(7) . . . . ?
C21 N20 C31 C33 -179.2(8) . . . . ?
Cu1 N20 C31 C33 6.4(10) . . . . ?
C24 C30 C31 N20 -179.9(9) . . . . ?
C23 C30 C31 N20 -3.0(13) . . . . ?
C24 C30 C31 C33 -0.6(13) . . . . ?
C23 C30 C31 C33 176.3(8) . . . . ?
C24 C25 C32 C33 0.2(15) . . . . ?
C24 C25 C32 C26 178.9(9) . . . . ?
C27 C26 C32 C33 2.8(14) . . . . ?
C27 C26 C32 C25 -175.9(10) . . . . ?
C28 N29 C33 C32 -1.0(15) . . . . ?
Cu1 N29 C33 C32 175.0(8) . . . . ?
C28 N29 C33 C31 177.9(8) . . . . ?
Cu1 N29 C33 C31 -6.2(10) . . . . ?
C25 C32 C33 N29 178.9(10) . . . . ?
C26 C32 C33 N29 0.2(15) . . . . ?
C25 C32 C33 C31 0.1(14) . . . . ?
C26 C32 C33 C31 -178.7(8) . . . . ?
N20 C31 C33 N29 0.4(13) . . . . ?
C30 C31 C33 N29 -178.8(9) . . . . ?
N20 C31 C33 C32 179.4(9) . . . . ?
C30 C31 C33 C32 0.1(13) . . . . ?
C51 N40 C41 C42 2.3(15) . . . . ?
Cu2 N40 C41 C42 -176.6(7) . . . . ?
C51 N40 C41 C54 -176.9(8) . . . . ?
Cu2 N40 C41 C54 4.3(13) . . . . ?
N40 C41 C42 C43 0.7(16) . . . . ?
C54 C41 C42 C43 179.9(9) . . . . ?
C41 C42 C43 C50 -3.5(15) . . . . ?
C50 C44 C45 C53 -1.8(14) . . . . ?
C53 C46 C47 C48 0.3(15) . . . . ?
C52 N49 C48 C47 -1.1(13) . . . . ?
Cu2 N49 C48 C47 175.5(7) . . . . ?
C52 N49 C48 C55 179.3(8) . . . . ?
Cu2 N49 C48 C55 -4.1(13) . . . . ?
C46 C47 C48 N49 -0.6(15) . . . . ?
C46 C47 C48 C55 179.0(9) . . . . ?
C42 C43 C50 C51 3.2(15) . . . . ?
C42 C43 C50 C44 -179.2(9) . . . . ?
C45 C44 C50 C51 -2.1(15) . . . . ?
C45 C44 C50 C43 -179.4(9) . . . . ?
C41 N40 C51 C50 -2.6(15) . . . . ?
Cu2 N40 C51 C50 176.3(8) . . . . ?
C41 N40 C51 C52 175.7(9) . . . . ?
Cu2 N40 C51 C52 -5.4(11) . . . . ?
C43 C50 C51 N40 -0.1(15) . . . . ?
C44 C50 C51 N40 -177.5(9) . . . . ?
C43 C50 C51 C52 -178.4(9) . . . . ?
C44 C50 C51 C52 4.2(15) . . . . ?
C48 N49 C52 C51 -177.5(9) . . . . ?
Cu2 N49 C52 C51 5.2(10) . . . . ?
C48 N49 C52 C53 2.9(13) . . . . ?
Cu2 N49 C52 C53 -174.4(7) . . . . ?
N40 C51 C52 N49 -0.5(13) . . . . ?
C50 C51 C52 N49 177.9(9) . . . . ?
N40 C51 C52 C53 179.1(9) . . . . ?
C50 C51 C52 C53 -2.5(14) . . . . ?
C47 C46 C53 C45 179.8(9) . . . . ?
C47 C46 C53 C52 1.6(14) . . . . ?
C44 C45 C53 C46 -174.9(10) . . . . ?
C44 C45 C53 C52 3.3(14) . . . . ?
N49 C52 C53 C46 -3.2(14) . . . . ?
C51 C52 C53 C46 177.2(9) . . . . ?
N49 C52 C53 C45 178.5(8) . . . . ?
C51 C52 C53 C45 -1.1(14) . . . . ?
